data_7007985
loop_
_publ_author_name
'Yang, Xiao-Juan'
'Drepper, Friedrich'
'Wu, Biao'
'Sun, Wen-Hua'
'Haehnel, Wolfgang'
'Janiak, Christoph'

_publ_section_title
;
 From model compounds to protein binding: syntheses, characterizations
 and fluorescence studies of [RuII(bipy)(terpy)L]2+ complexes (bipy =
 2,2'-bipyridine; terpy = 2,2':6',2''-terpyridine; L = imidazole,
 pyrazole and derivatives, cytochrome c).
;
_journal_issue 2
_journal_name_full 'Dalton transactions (Cambridge, England : 2003)'
_journal_page_first 256
_journal_page_last 267
_journal_paper_doi 10.1039/b414999h
_journal_year 2005
_chemical_formula_moiety '[(C10 H8 N2)(C7 H6 N2)(C15 H11 N3)Ru](P F6)2'
_chemical_formula_sum 'C32 H25 F12 N7 P2 Ru'
_chemical_formula_weight 898.60
_chemical_name_systematic
;
[(2,2'-Bipyridine)(indazole)(2,2':6',2''-terpyridine)-
ruthenium(II)]bis(hexafluorophosphate)
;
_space_group_IT_number 60
_symmetry_cell_setting orthorhombic
_symmetry_space_group_name_Hall '-P 2n 2ab'
_symmetry_space_group_name_H-M 'P b c n'
_atom_sites_solution_hydrogens geom
_atom_sites_solution_primary direct
_atom_sites_solution_secondary difmap
_audit_creation_method SHELXL-97
_cell_angle_alpha 90.00
_cell_angle_beta 90.00
_cell_angle_gamma 90.00
_cell_formula_units_Z 8
_cell_length_a 35.704(3)
_cell_length_b 10.4729(8)
_cell_length_c 18.4357(14)
_cell_measurement_temperature 223(2)
_cell_volume 6893.6(9)
_computing_cell_refinement 'Bruker SMART'
_computing_data_collection 'Bruker SMART'
_computing_data_reduction 'Bruker SHELXTL'
_computing_structure_refinement 'SHELXL-97 (Sheldrick, 1997)'
_computing_structure_solution 'SHELXS-97 (Sheldrick, 1990)'
_diffrn_ambient_temperature 223(2)
_diffrn_measured_fraction_theta_full 0.971
_diffrn_measured_fraction_theta_max 0.971
_diffrn_measurement_device_type 'Bruker Smart AXS CCD'
_diffrn_measurement_method '\w scans'
_diffrn_radiation_monochromator graphite
_diffrn_radiation_source 'fine-focus sealed tube'
_diffrn_radiation_type MoK\a
_diffrn_radiation_wavelength 0.71073
_diffrn_reflns_av_R_equivalents 0.0322
_diffrn_reflns_av_sigmaI/netI 0.0375
_diffrn_reflns_limit_h_max 24
_diffrn_reflns_limit_h_min -44
_diffrn_reflns_limit_k_max 13
_diffrn_reflns_limit_k_min -3
_diffrn_reflns_limit_l_max 21
_diffrn_reflns_limit_l_min -22
_diffrn_reflns_number 22273
_diffrn_reflns_theta_full 26.55
_diffrn_reflns_theta_max 26.55
_diffrn_reflns_theta_min 2.28
_exptl_absorpt_coefficient_mu 0.650
_exptl_absorpt_correction_T_max 0.8810
_exptl_absorpt_correction_T_min 0.8045
_exptl_absorpt_correction_type multi-scan
_exptl_absorpt_process_details SADABS
_exptl_crystal_colour red
_exptl_crystal_density_diffrn 1.732
_exptl_crystal_density_method 'not measured'
_exptl_crystal_description isometric
_exptl_crystal_F_000 3584
_exptl_crystal_size_max 0.35
_exptl_crystal_size_mid 0.34
_exptl_crystal_size_min 0.20
_refine_diff_density_max 0.698
_refine_diff_density_min -0.576
_refine_diff_density_rms 0.075
_refine_ls_extinction_method none
_refine_ls_goodness_of_fit_ref 1.057
_refine_ls_hydrogen_treatment mixed
_refine_ls_matrix_type full
_refine_ls_number_parameters 487
_refine_ls_number_reflns 6978
_refine_ls_number_restraints 0
_refine_ls_restrained_S_all 1.057
_refine_ls_R_factor_all 0.0671
_refine_ls_R_factor_gt 0.0442
_refine_ls_shift/su_max 0.003
_refine_ls_shift/su_mean 0.000
_refine_ls_structure_factor_coef Fsqd
_refine_ls_weighting_details 'calc w=1/[\s^2^(Fo^2^)+(0.0483P)^2^+7.6673P] where P=(Fo^2^+2Fc^2^)/3'
_refine_ls_weighting_scheme calc
_refine_ls_wR_factor_gt 0.1024
_refine_ls_wR_factor_ref 0.1138
_reflns_number_gt 4990
_reflns_number_total 6978
_reflns_threshold_expression >2sigma(I)
_cod_data_source_file b414999h.txt
_cod_data_source_block yangbm
_cod_depositor_comments
;
The following automatic conversions were performed:
'_symmetry_cell_setting' value 'Orthorhombic' changed to 'orthorhombic'
according to '/home/saulius/struct/CIF-dictionaries/cif_core.dic'
dictionary named 'cif_core.dic' version 2.4.1 from
2010-06-29.

'_exptl_absorpt_correction_type' value 'Multi-scan' changed
to 'multi-scan' according to
'/home/saulius/struct/CIF-dictionaries/cif_core.dic' dictionary named
'cif_core.dic' version 2.4.1 from 2010-06-29.

Automatic conversion script
Id: cif_fix_enum 1527 2010-12-29 10:47:43Z saulius 
;
_cod_original_cell_volume 6893.5(9)
_cod_original_sg_symbol_H-M Pbcn
_cod_database_code 7007985

loop_
_symmetry_equiv_pos_as_xyz
'x, y, z'
'-x+1/2, -y+1/2, z+1/2'
'-x, y, -z+1/2'
'x+1/2, -y+1/2, -z'
'-x, -y, -z'
'x-1/2, y-1/2, -z-1/2'
'x, -y, z-1/2'
'-x-1/2, y-1/2, z'

loop_
_atom_site_label
_atom_site_type_symbol
_atom_site_fract_x
_atom_site_fract_y
_atom_site_fract_z
_atom_site_U_iso_or_equiv
_atom_site_adp_type
_atom_site_occupancy
_atom_site_symmetry_multiplicity
_atom_site_calc_flag
_atom_site_refinement_flags
_atom_site_disorder_assembly
_atom_site_disorder_group
Ru Ru 0.617051(8) 0.72349(2) 0.734662(17) 0.03044(10) Uani 1 1 d . . .
N1 N 0.59663(9) 0.7404(3) 0.63011(17) 0.0344(7) Uani 1 1 d . . .
N2 N 0.64222(8) 0.8818(2) 0.70418(17) 0.0333(7) Uani 1 1 d . . .
N3 N 0.64667(9) 0.7664(3) 0.82790(17) 0.0358(7) Uani 1 1 d . . .
N4 N 0.57125(9) 0.8132(3) 0.77884(17) 0.0353(7) Uani 1 1 d . . .
N5 N 0.58561(9) 0.5684(3) 0.77021(16) 0.0340(7) Uani 1 1 d . . .
N6 N 0.66142(8) 0.6119(2) 0.69723(17) 0.0338(7) Uani 1 1 d . . .
C1 C 0.57456(11) 0.6593(4) 0.5937(2) 0.0407(9) Uani 1 1 d . . .
H1A H 0.5677 0.5820 0.6160 0.049 Uiso 1 1 calc R . .
C2 C 0.56150(14) 0.6845(4) 0.5250(3) 0.0547(11) Uani 1 1 d . . .
H2A H 0.5462 0.6251 0.5008 0.066 Uiso 1 1 calc R . .
C3 C 0.57108(14) 0.7978(4) 0.4925(3) 0.0600(13) Uani 1 1 d . . .
H3A H 0.5616 0.8184 0.4463 0.072 Uiso 1 1 calc R . .
C4 C 0.59482(13) 0.8817(4) 0.5280(2) 0.0506(11) Uani 1 1 d . . .
H4A H 0.6021 0.9585 0.5058 0.061 Uiso 1 1 calc R . .
C5 C 0.60764(11) 0.8512(3) 0.5963(2) 0.0372(9) Uani 1 1 d . . .
C6 C 0.63393(11) 0.9305(3) 0.6382(2) 0.0371(9) Uani 1 1 d . . .
C7 C 0.64968(12) 1.0460(4) 0.6176(2) 0.0471(10) Uani 1 1 d . . .
H7A H 0.6441 1.0816 0.5721 0.057 Uiso 1 1 calc R . .
C8 C 0.67355(13) 1.1081(4) 0.6645(3) 0.0544(12) Uani 1 1 d . . .
H8A H 0.6846 1.1859 0.6506 0.065 Uiso 1 1 calc R . .
C9 C 0.68146(12) 1.0568(4) 0.7319(2) 0.0483(10) Uani 1 1 d . . .
H9A H 0.6975 1.0997 0.7642 0.058 Uiso 1 1 calc R . .
C10 C 0.66534(11) 0.9413(3) 0.7511(2) 0.0375(9) Uani 1 1 d . . .
C11 C 0.66905(11) 0.8732(3) 0.8208(2) 0.0380(9) Uani 1 1 d . . .
C12 C 0.69244(12) 0.9108(4) 0.8764(2) 0.0503(11) Uani 1 1 d . . .
H12A H 0.7080 0.9824 0.8703 0.060 Uiso 1 1 calc R . .
C13 C 0.69304(14) 0.8438(5) 0.9407(3) 0.0577(12) Uani 1 1 d . . .
H13A H 0.7092 0.8685 0.9784 0.069 Uiso 1 1 calc R . .
C14 C 0.66962(14) 0.7404(4) 0.9492(2) 0.0538(11) Uani 1 1 d . . .
H14A H 0.6691 0.6948 0.9932 0.065 Uiso 1 1 calc R . .
C15 C 0.64698(12) 0.7050(4) 0.8920(2) 0.0423(9) Uani 1 1 d . . .
H15A H 0.6310 0.6346 0.8981 0.051 Uiso 1 1 calc R . .
C16 C 0.56477(12) 0.9405(3) 0.7801(2) 0.0486(11) Uani 1 1 d . . .
H16A H 0.5811 0.9946 0.7544 0.058 Uiso 1 1 calc R . .
C17 C 0.53538(13) 0.9937(4) 0.8173(3) 0.0591(13) Uani 1 1 d . . .
H17A H 0.5317 1.0826 0.8166 0.071 Uiso 1 1 calc R . .
C18 C 0.51161(14) 0.9176(4) 0.8549(3) 0.0598(12) Uani 1 1 d . . .
H18A H 0.4917 0.9531 0.8814 0.072 Uiso 1 1 calc R . .
C19 C 0.51713(13) 0.7872(4) 0.8538(3) 0.0517(11) Uani 1 1 d . . .
H19A H 0.5008 0.7329 0.8793 0.062 Uiso 1 1 calc R . .
C20 C 0.54696(11) 0.7367(3) 0.8148(2) 0.0365(8) Uani 1 1 d . . .
C21 C 0.55429(11) 0.5993(3) 0.8081(2) 0.0377(9) Uani 1 1 d . . .
C22 C 0.53093(12) 0.5061(4) 0.8356(2) 0.0473(10) Uani 1 1 d . . .
H22A H 0.5094 0.5288 0.8621 0.057 Uiso 1 1 calc R . .
C23 C 0.53950(13) 0.3781(4) 0.8238(3) 0.0563(12) Uani 1 1 d . . .
H23A H 0.5240 0.3135 0.8425 0.068 Uiso 1 1 calc R . .
C24 C 0.57059(13) 0.3476(4) 0.7847(3) 0.0540(12) Uani 1 1 d . . .
H24A H 0.5766 0.2618 0.7754 0.065 Uiso 1 1 calc R . .
C25 C 0.59319(12) 0.4441(3) 0.7587(2) 0.0430(9) Uani 1 1 d . . .
H25A H 0.6147 0.4223 0.7320 0.052 Uiso 1 1 calc R . .
C26 C 0.67279(10) 0.5906(3) 0.6301(2) 0.0330(8) Uani 1 1 d . . .
H26A H 0.6623 0.6289 0.5887 0.040 Uiso 1 1 calc R . .
C27 C 0.70256(11) 0.5033(4) 0.6288(2) 0.0416(9) Uani 1 1 d . . .
C28 C 0.72467(14) 0.4488(4) 0.5740(3) 0.0621(13) Uani 1 1 d . . .
H28A H 0.7213 0.4711 0.5251 0.075 Uiso 1 1 calc R . .
C29 C 0.75133(14) 0.3622(5) 0.5944(4) 0.0772(17) Uani 1 1 d . . .
H29A H 0.7664 0.3244 0.5585 0.093 Uiso 1 1 calc R . .
C30 C 0.75674(13) 0.3285(4) 0.6667(4) 0.0714(16) Uani 1 1 d . . .
H30A H 0.7752 0.2679 0.6784 0.086 Uiso 1 1 calc R . .
C31 C 0.73597(12) 0.3811(4) 0.7211(3) 0.0559(12) Uani 1 1 d . . .
H31A H 0.7398 0.3581 0.7699 0.067 Uiso 1 1 calc R . .
C32 C 0.70876(11) 0.4708(3) 0.7013(2) 0.0402(9) Uani 1 1 d . . .
N7 N 0.68345(9) 0.5409(3) 0.74145(18) 0.0424(8) Uani 1 1 d . . .
H7B H 0.6819 0.5397 0.7885 0.051 Uiso 1 1 calc R . .
P1 P 0.44115(4) 0.26697(11) 0.94057(8) 0.0550(3) Uani 1 1 d . . .
P2 P 0.67786(6) 0.69978(13) 1.40943(8) 0.0823(5) Uani 1 1 d . . .
F11 F 0.45707(9) 0.3650(3) 0.88209(18) 0.0858(10) Uani 1 1 d . . .
F12 F 0.40113(10) 0.3250(4) 0.9250(2) 0.1129(13) Uani 1 1 d . . .
F13 F 0.42358(11) 0.1738(3) 0.99917(19) 0.0993(11) Uani 1 1 d . . .
F14 F 0.48108(11) 0.2070(3) 0.9526(3) 0.1153(14) Uani 1 1 d . . .
F15 F 0.43398(12) 0.1642(3) 0.87939(19) 0.1054(12) Uani 1 1 d . . .
F16 F 0.44819(15) 0.3676(3) 1.0017(2) 0.1301(17) Uani 1 1 d . . .
F21 F 0.71347(10) 0.7750(3) 1.38047(19) 0.0909(10) Uani 1 1 d . . .
F22 F 0.66381(12) 0.6955(4) 1.3276(2) 0.1144(13) Uani 1 1 d . . .
F23 F 0.65740(18) 0.8280(4) 1.4197(3) 0.203(3) Uani 1 1 d . . .
F24 F 0.69823(13) 0.5671(3) 1.3918(2) 0.1158(14) Uani 1 1 d . . .
F25 F 0.64347(17) 0.6211(4) 1.4365(3) 0.189(3) Uani 1 1 d . . .
F26 F 0.6951(3) 0.6964(5) 1.4853(2) 0.270(5) Uani 1 1 d . . .

loop_
_atom_site_aniso_label
_atom_site_aniso_U_11
_atom_site_aniso_U_22
_atom_site_aniso_U_33
_atom_site_aniso_U_23
_atom_site_aniso_U_13
_atom_site_aniso_U_12
Ru 0.02813(16) 0.02534(14) 0.03784(18) -0.00027(12) 0.00148(14) 0.00026(11)
N1 0.0291(17) 0.0303(14) 0.0438(19) -0.0032(13) -0.0001(14) 0.0029(12)
N2 0.0316(17) 0.0275(14) 0.0409(18) 0.0011(13) 0.0023(14) -0.0006(12)
N3 0.0322(17) 0.0362(15) 0.0391(18) -0.0040(13) 0.0027(14) 0.0041(13)
N4 0.0312(17) 0.0330(15) 0.042(2) -0.0052(13) 0.0017(14) 0.0004(12)
N5 0.0349(17) 0.0315(14) 0.0355(17) 0.0024(13) 0.0002(14) -0.0017(12)
N6 0.0317(17) 0.0283(14) 0.0414(19) 0.0041(13) 0.0009(14) 0.0024(12)
C1 0.037(2) 0.0387(19) 0.046(2) -0.0043(17) -0.0007(19) 0.0006(16)
C2 0.056(3) 0.054(2) 0.054(3) -0.006(2) -0.013(2) -0.005(2)
C3 0.064(3) 0.062(3) 0.054(3) 0.003(2) -0.020(2) 0.003(2)
C4 0.064(3) 0.041(2) 0.047(3) 0.0064(19) -0.003(2) 0.005(2)
C5 0.037(2) 0.0295(17) 0.046(2) 0.0017(16) 0.0002(17) 0.0059(15)
C6 0.035(2) 0.0298(17) 0.047(2) 0.0008(16) 0.0027(18) 0.0015(15)
C7 0.047(3) 0.039(2) 0.056(3) 0.0100(18) 0.001(2) -0.0016(18)
C8 0.057(3) 0.032(2) 0.075(3) 0.005(2) 0.003(2) -0.0108(19)
C9 0.043(2) 0.042(2) 0.060(3) -0.007(2) 0.000(2) -0.0130(18)
C10 0.034(2) 0.0345(18) 0.044(2) -0.0050(16) 0.0049(17) -0.0013(15)
C11 0.033(2) 0.0365(18) 0.044(2) -0.0061(16) 0.0038(18) 0.0010(15)
C12 0.045(3) 0.051(2) 0.055(3) -0.012(2) -0.003(2) -0.0061(19)
C13 0.054(3) 0.070(3) 0.049(3) -0.012(2) -0.012(2) 0.005(2)
C14 0.059(3) 0.062(3) 0.040(3) 0.001(2) -0.006(2) 0.008(2)
C15 0.042(2) 0.043(2) 0.042(2) 0.0009(17) 0.0030(19) 0.0055(17)
C16 0.043(2) 0.0326(18) 0.070(3) -0.0039(19) 0.007(2) -0.0008(17)
C17 0.050(3) 0.039(2) 0.089(4) -0.014(2) 0.009(3) 0.006(2)
C18 0.051(3) 0.054(3) 0.074(3) -0.014(2) 0.018(3) 0.011(2)
C19 0.045(3) 0.050(2) 0.061(3) -0.002(2) 0.017(2) -0.001(2)
C20 0.031(2) 0.0402(19) 0.039(2) -0.0008(16) 0.0004(17) 0.0034(15)
C21 0.033(2) 0.0395(19) 0.040(2) 0.0032(16) 0.0001(17) -0.0009(16)
C22 0.039(2) 0.045(2) 0.059(3) 0.0057(19) 0.010(2) -0.0021(18)
C23 0.050(3) 0.044(2) 0.075(3) 0.015(2) 0.011(2) -0.013(2)
C24 0.057(3) 0.0314(19) 0.074(3) 0.0064(19) 0.005(2) -0.0027(19)
C25 0.043(2) 0.0330(18) 0.053(3) 0.0021(17) 0.005(2) 0.0008(16)
C26 0.033(2) 0.0331(17) 0.033(2) -0.0007(15) 0.0018(16) 0.0014(15)
C27 0.031(2) 0.043(2) 0.051(3) -0.0117(18) 0.0065(18) -0.0050(16)
C28 0.050(3) 0.073(3) 0.064(3) -0.027(2) 0.012(2) -0.008(2)
C29 0.040(3) 0.079(3) 0.113(5) -0.046(3) 0.019(3) 0.001(2)
C30 0.034(3) 0.049(3) 0.131(5) -0.027(3) -0.005(3) 0.007(2)
C31 0.038(2) 0.037(2) 0.093(4) -0.005(2) -0.009(2) 0.0051(17)
C32 0.030(2) 0.0322(18) 0.058(3) -0.0054(17) 0.0000(19) -0.0010(15)
N7 0.044(2) 0.0403(17) 0.043(2) 0.0024(14) -0.0013(16) 0.0060(14)
P1 0.0481(7) 0.0437(6) 0.0733(9) 0.0068(6) -0.0027(6) -0.0075(5)
P2 0.1273(15) 0.0589(8) 0.0608(9) -0.0082(7) 0.0170(10) -0.0315(9)
F11 0.073(2) 0.0727(18) 0.111(3) 0.0317(17) 0.0151(19) -0.0093(16)
F12 0.057(2) 0.123(3) 0.158(4) 0.044(3) 0.015(2) 0.016(2)
F13 0.130(3) 0.0734(19) 0.094(2) 0.0237(18) 0.014(2) -0.026(2)
F14 0.067(2) 0.099(3) 0.180(4) 0.035(2) -0.020(3) 0.0147(19)
F15 0.139(4) 0.081(2) 0.097(3) -0.0190(19) -0.009(2) -0.015(2)
F16 0.223(5) 0.0647(19) 0.103(3) -0.0136(19) -0.030(3) -0.030(3)
F21 0.094(3) 0.0728(19) 0.106(3) 0.0203(18) -0.016(2) -0.0158(17)
F22 0.116(3) 0.114(3) 0.113(3) 0.000(2) -0.030(3) -0.004(2)
F23 0.249(7) 0.068(2) 0.291(7) -0.026(3) 0.194(6) -0.021(3)
F24 0.167(4) 0.0630(19) 0.117(3) 0.0159(19) -0.014(3) -0.008(2)
F25 0.212(6) 0.090(3) 0.264(6) -0.019(3) 0.147(5) -0.059(3)
F26 0.559(14) 0.193(5) 0.058(3) 0.024(3) -0.067(5) -0.211(7)

loop_
_atom_type_symbol
_atom_type_description
_atom_type_scat_dispersion_real
_atom_type_scat_dispersion_imag
_atom_type_scat_source
C C 0.0033 0.0016 'International Tables Vol C Tables 4.2.6.8 and 6.1.1.4'
H H 0.0000 0.0000 'International Tables Vol C Tables 4.2.6.8 and 6.1.1.4'
N N 0.0061 0.0033 'International Tables Vol C Tables 4.2.6.8 and 6.1.1.4'
F F 0.0171 0.0103 'International Tables Vol C Tables 4.2.6.8 and 6.1.1.4'
P P 0.1023 0.0942 'International Tables Vol C Tables 4.2.6.8 and 6.1.1.4'
Ru Ru -1.2594 0.8363 'International Tables Vol C Tables 4.2.6.8 and 6.1.1.4'

loop_
_geom_angle_atom_site_label_1
_geom_angle_atom_site_label_2
_geom_angle_atom_site_label_3
_geom_angle
_geom_angle_site_symmetry_1
_geom_angle_site_symmetry_3
_geom_angle_publ_flag
N2 Ru N4 95.24(12) . . ?
N2 Ru N3 79.67(12) . . ?
N4 Ru N3 88.74(12) . . ?
N2 Ru N1 79.79(12) . . ?
N4 Ru N1 92.85(12) . . ?
N3 Ru N1 159.46(12) . . ?
N2 Ru N5 173.83(12) . . ?
N4 Ru N5 78.62(12) . . ?
N3 Ru N5 100.59(12) . . ?
N1 Ru N5 99.80(12) . . ?
N2 Ru N6 91.76(11) . . ?
N4 Ru N6 172.70(11) . . ?
N3 Ru N6 90.48(12) . . ?
N1 Ru N6 90.42(12) . . ?
N5 Ru N6 94.40(11) . . ?
C1 N1 C5 118.5(3) . . ?
C1 N1 Ru 128.4(3) . . ?
C5 N1 Ru 113.2(2) . . ?
C10 N2 C6 122.5(3) . . ?
C10 N2 Ru 119.0(2) . . ?
C6 N2 Ru 118.3(2) . . ?
C15 N3 C11 117.7(3) . . ?
C15 N3 Ru 129.1(3) . . ?
C11 N3 Ru 113.2(2) . . ?
C16 N4 C20 117.7(3) . . ?
C16 N4 Ru 126.4(3) . . ?
C20 N4 Ru 115.7(2) . . ?
C25 N5 C21 118.5(3) . . ?
C25 N5 Ru 126.6(3) . . ?
C21 N5 Ru 114.9(2) . . ?
C26 N6 N7 107.0(3) . . ?
C26 N6 Ru 129.6(2) . . ?
N7 N6 Ru 123.3(2) . . ?
N1 C1 C2 122.7(4) . . ?
N1 C1 H1A 118.7 . . ?
C2 C1 H1A 118.7 . . ?
C3 C2 C1 118.9(4) . . ?
C3 C2 H2A 120.5 . . ?
C1 C2 H2A 120.5 . . ?
C2 C3 C4 119.6(4) . . ?
C2 C3 H3A 120.2 . . ?
C4 C3 H3A 120.2 . . ?
C5 C4 C3 119.3(4) . . ?
C5 C4 H4A 120.4 . . ?
C3 C4 H4A 120.4 . . ?
N1 C5 C4 121.0(4) . . ?
N1 C5 C6 114.9(3) . . ?
C4 C5 C6 124.1(3) . . ?
N2 C6 C7 119.1(4) . . ?
N2 C6 C5 113.5(3) . . ?
C7 C6 C5 127.4(4) . . ?
C8 C7 C6 119.4(4) . . ?
C8 C7 H7A 120.3 . . ?
C6 C7 H7A 120.3 . . ?
C7 C8 C9 120.4(4) . . ?
C7 C8 H8A 119.8 . . ?
C9 C8 H8A 119.8 . . ?
C8 C9 C10 119.0(4) . . ?
C8 C9 H9A 120.5 . . ?
C10 C9 H9A 120.5 . . ?
N2 C10 C9 119.6(4) . . ?
N2 C10 C11 113.0(3) . . ?
C9 C10 C11 127.4(4) . . ?
C12 C11 N3 120.8(4) . . ?
C12 C11 C10 124.3(4) . . ?
N3 C11 C10 115.0(3) . . ?
C13 C12 C11 120.2(4) . . ?
C13 C12 H12A 119.9 . . ?
C11 C12 H12A 119.9 . . ?
C14 C13 C12 119.3(4) . . ?
C14 C13 H13A 120.4 . . ?
C12 C13 H13A 120.4 . . ?
C13 C14 C15 118.7(4) . . ?
C13 C14 H14A 120.7 . . ?
C15 C14 H14A 120.7 . . ?
N3 C15 C14 123.2(4) . . ?
N3 C15 H15A 118.4 . . ?
C14 C15 H15A 118.4 . . ?
N4 C16 C17 122.6(4) . . ?
N4 C16 H16A 118.7 . . ?
C17 C16 H16A 118.7 . . ?
C18 C17 C16 119.7(4) . . ?
C18 C17 H17A 120.1 . . ?
C16 C17 H17A 120.1 . . ?
C17 C18 C19 119.0(4) . . ?
C17 C18 H18A 120.5 . . ?
C19 C18 H18A 120.5 . . ?
C18 C19 C20 119.6(4) . . ?
C18 C19 H19A 120.2 . . ?
C20 C19 H19A 120.2 . . ?
N4 C20 C19 121.3(3) . . ?
N4 C20 C21 115.2(3) . . ?
C19 C20 C21 123.6(4) . . ?
N5 C21 C22 121.2(3) . . ?
N5 C21 C20 115.0(3) . . ?
C22 C21 C20 123.7(4) . . ?
C21 C22 C23 119.4(4) . . ?
C21 C22 H22A 120.3 . . ?
C23 C22 H22A 120.3 . . ?
C24 C23 C22 119.2(4) . . ?
C24 C23 H23A 120.4 . . ?
C22 C23 H23A 120.4 . . ?
C23 C24 C25 119.3(4) . . ?
C23 C24 H24A 120.4 . . ?
C25 C24 H24A 120.4 . . ?
N5 C25 C24 122.4(4) . . ?
N5 C25 H25A 118.8 . . ?
C24 C25 H25A 118.8 . . ?
N6 C26 C27 111.1(3) . . ?
N6 C26 H26A 124.5 . . ?
C27 C26 H26A 124.5 . . ?
C32 C27 C26 105.2(3) . . ?
C32 C27 C28 120.0(4) . . ?
C26 C27 C28 134.8(4) . . ?
C29 C28 C27 117.6(5) . . ?
C29 C28 H28A 121.2 . . ?
C27 C28 H28A 121.2 . . ?
C28 C29 C30 121.8(5) . . ?
C28 C29 H29A 119.1 . . ?
C30 C29 H29A 119.1 . . ?
C31 C30 C29 121.8(5) . . ?
C31 C30 H30A 119.1 . . ?
C29 C30 H30A 119.1 . . ?
C30 C31 C32 117.2(5) . . ?
C30 C31 H31A 121.4 . . ?
C32 C31 H31A 121.4 . . ?
N7 C32 C27 106.3(3) . . ?
N7 C32 C31 132.2(4) . . ?
C27 C32 C31 121.5(4) . . ?
N6 N7 C32 110.4(3) . . ?
N6 N7 H7B 124.8 . . ?
C32 N7 H7B 124.8 . . ?
F16 P1 F14 91.2(3) . . ?
F16 P1 F12 91.0(3) . . ?
F14 P1 F12 177.5(3) . . ?
F16 P1 F15 179.4(2) . . ?
F14 P1 F15 88.6(2) . . ?
F12 P1 F15 89.2(2) . . ?
F16 P1 F13 89.2(2) . . ?
F14 P1 F13 91.0(2) . . ?
F12 P1 F13 90.2(2) . . ?
F15 P1 F13 90.18(19) . . ?
F16 P1 F11 89.8(2) . . ?
F14 P1 F11 91.7(2) . . ?
F12 P1 F11 87.23(19) . . ?
F15 P1 F11 90.8(2) . . ?
F13 P1 F11 177.2(2) . . ?
F26 P2 F23 95.7(4) . . ?
F26 P2 F25 90.7(4) . . ?
F23 P2 F25 92.7(3) . . ?
F26 P2 F21 89.8(3) . . ?
F23 P2 F21 89.3(2) . . ?
F25 P2 F21 177.8(2) . . ?
F26 P2 F22 173.9(4) . . ?
F23 P2 F22 89.5(3) . . ?
F25 P2 F22 92.3(3) . . ?
F21 P2 F22 87.0(2) . . ?
F26 P2 F24 89.0(4) . . ?
F23 P2 F24 175.3(3) . . ?
F25 P2 F24 88.0(2) . . ?
F21 P2 F24 89.9(2) . . ?
F22 P2 F24 85.8(2) . . ?

loop_
_geom_bond_atom_site_label_1
_geom_bond_atom_site_label_2
_geom_bond_distance
_geom_bond_site_symmetry_2
_geom_bond_publ_flag
Ru N2 1.968(3) . ?
Ru N4 2.055(3) . ?
Ru N3 2.068(3) . ?
Ru N1 2.068(3) . ?
Ru N5 2.080(3) . ?
Ru N6 2.086(3) . ?
N1 C1 1.339(5) . ?
N1 C5 1.374(4) . ?
N2 C10 1.349(5) . ?
N2 C6 1.351(5) . ?
N3 C15 1.346(5) . ?
N3 C11 1.381(5) . ?
N4 C16 1.353(5) . ?
N4 C20 1.354(5) . ?
N5 C25 1.347(4) . ?
N5 C21 1.358(5) . ?
N6 C26 1.321(5) . ?
N6 N7 1.355(4) . ?
C1 C2 1.374(6) . ?
C1 H1A 0.9400 . ?
C2 C3 1.374(6) . ?
C2 H2A 0.9400 . ?
C3 C4 1.385(6) . ?
C3 H3A 0.9400 . ?
C4 C5 1.378(6) . ?
C4 H4A 0.9400 . ?
C5 C6 1.472(5) . ?
C6 C7 1.388(5) . ?
C7 C8 1.377(6) . ?
C7 H7A 0.9400 . ?
C8 C9 1.383(6) . ?
C8 H8A 0.9400 . ?
C9 C10 1.386(5) . ?
C9 H9A 0.9400 . ?
C10 C11 1.475(5) . ?
C11 C12 1.379(5) . ?
C12 C13 1.379(6) . ?
C12 H12A 0.9400 . ?
C13 C14 1.378(7) . ?
C13 H13A 0.9400 . ?
C14 C15 1.380(6) . ?
C14 H14A 0.9400 . ?
C15 H15A 0.9400 . ?
C16 C17 1.372(6) . ?
C16 H16A 0.9400 . ?
C17 C18 1.356(6) . ?
C17 H17A 0.9400 . ?
C18 C19 1.379(6) . ?
C18 H18A 0.9400 . ?
C19 C20 1.390(5) . ?
C19 H19A 0.9400 . ?
C20 C21 1.468(5) . ?
C21 C22 1.381(5) . ?
C22 C23 1.392(6) . ?
C22 H22A 0.9400 . ?
C23 C24 1.362(6) . ?
C23 H23A 0.9400 . ?
C24 C25 1.378(5) . ?
C24 H24A 0.9400 . ?
C25 H25A 0.9400 . ?
C26 C27 1.402(5) . ?
C26 H26A 0.9400 . ?
C27 C32 1.397(6) . ?
C27 C28 1.403(6) . ?
C28 C29 1.367(7) . ?
C28 H28A 0.9400 . ?
C29 C30 1.394(8) . ?
C29 H29A 0.9400 . ?
C30 C31 1.363(7) . ?
C30 H30A 0.9400 . ?
C31 C32 1.400(5) . ?
C31 H31A 0.9400 . ?
C32 N7 1.379(5) . ?
N7 H7B 0.8700 . ?
P1 F16 1.564(3) . ?
P1 F14 1.573(4) . ?
P1 F12 1.579(4) . ?
P1 F15 1.580(3) . ?
P1 F13 1.585(3) . ?
P1 F11 1.593(3) . ?
P2 F26 1.529(5) . ?
P2 F23 1.541(5) . ?
P2 F25 1.561(4) . ?
P2 F21 1.588(4) . ?
P2 F22 1.590(4) . ?
P2 F24 1.601(4) . ?
